data_2241092
loop_
_publ_author_name
'Golichenko, Alexander A.'
'Shtemenko, Alexander V.'

_publ_section_title
;
 Crystal structure of
 di-\m-isobutyrato-\k^4^<i>O</i>:<i>O</i>'-bis[<i>cis</i>-dichlorido(dimethyl
 sulfoxide-\k<i>S</i>)rhenium(III)]
;
_journal_coeditor_code RZ5165
_journal_issue 10
_journal_name_full 'Acta Crystallographica Section E'
_journal_page_first 1219
_journal_page_last 1221
_journal_paper_doi 10.1107/S2056989015017429
_journal_volume 71
_journal_year 2015
_chemical_formula_iupac '[Re2 (C4 H7 O2)2 Cl4 (C2 H6 O S)2]'
_chemical_formula_moiety 'C12 H26 Cl4 O6 Re2 S2'
_chemical_formula_sum 'C12 H26 Cl4 O6 Re2 S2'
_chemical_formula_weight 844.65
_chemical_name_systematic
'Di-\m-isobutyrato-\k^4^<i>O</i>:<i>O</i>'-bis[<i>cis</i>-dichlorido(dimethyl sulfoxide-\k<i>S</i>)rhenium(III)]'
_space_group_crystal_system monoclinic
_space_group_IT_number 14
_space_group_name_Hall '-P 2yn'
_space_group_name_H-M_alt 'P 1 21/n 1'
_symmetry_space_group_name_Hall '-P 2yn'
_symmetry_space_group_name_H-M 'P 1 21/n 1'
_atom_sites_solution_hydrogens geom
_audit_creation_method SHELXL-2014/7
_cell_angle_alpha 90
_cell_angle_beta 100.794(2)
_cell_angle_gamma 90
_cell_formula_units_Z 4
_cell_length_a 10.5581(4)
_cell_length_b 14.7406(5)
_cell_length_c 15.6088(6)
_cell_measurement_reflns_used 9919
_cell_measurement_temperature 110(2)
_cell_measurement_theta_max 38.98
_cell_measurement_theta_min 2.40
_cell_volume 2386.26(15)
_computing_cell_refinement
;
SAINT (Bruker, 2008)
;
_computing_data_collection
;
APEX2 (Bruker, 2008)
;
_computing_data_reduction
;
SAINT (Bruker, 2008)
;
_computing_molecular_graphics
;
DIAMOND (Brandenburg, 1999)
;
_computing_publication_material
;
WinGX (Farrugia, 2012)
;
_computing_structure_refinement
;
SHELXL2014 (Sheldrick, 2015)
;
_computing_structure_solution
;
SHELXS97 (Sheldrick 2008)
;
_diffrn_ambient_temperature 110(2)
_diffrn_measured_fraction_theta_full 0.998
_diffrn_measured_fraction_theta_max 0.967
_diffrn_measurement_device_type 'Siemens SMART CCD area-detector'
_diffrn_measurement_method 'phi and omega scans'
_diffrn_radiation_monochromator graphite
_diffrn_radiation_type MoK\a
_diffrn_radiation_wavelength 0.71073
_diffrn_reflns_av_R_equivalents 0.0403
_diffrn_reflns_limit_h_max 18
_diffrn_reflns_limit_h_min -19
_diffrn_reflns_limit_k_max 26
_diffrn_reflns_limit_k_min -25
_diffrn_reflns_limit_l_max 27
_diffrn_reflns_limit_l_min -28
_diffrn_reflns_number 93039
_diffrn_reflns_theta_full 25.242
_diffrn_reflns_theta_max 40.224
_diffrn_reflns_theta_min 2.155
_exptl_absorpt_coefficient_mu 10.783
_exptl_absorpt_correction_T_max 0.4780
_exptl_absorpt_correction_T_min 0.1325
_exptl_absorpt_correction_type multi-scan
_exptl_absorpt_process_details
;
(SADABS; Bruker, 2008)
;
_exptl_crystal_colour blue
_exptl_crystal_density_diffrn 2.351
_exptl_crystal_description plate
_exptl_crystal_F_000 1584
_exptl_crystal_size_max 0.222
_exptl_crystal_size_mid 0.180
_exptl_crystal_size_min 0.086
_refine_diff_density_max 1.708
_refine_diff_density_min -1.144
_refine_ls_extinction_method none
_refine_ls_goodness_of_fit_ref 1.004
_refine_ls_hydrogen_treatment constr
_refine_ls_matrix_type full
_refine_ls_number_parameters 243
_refine_ls_number_reflns 14497
_refine_ls_number_restraints 0
_refine_ls_restrained_S_all 1.004
_refine_ls_R_factor_all 0.0380
_refine_ls_R_factor_gt 0.0254
_refine_ls_shift/su_max 0.002
_refine_ls_shift/su_mean 0.000
_refine_ls_structure_factor_coef Fsqd
_refine_ls_weighting_details 'w=1/[\s^2^(Fo^2^)+(0.0183P)^2^+1.7981P] where P=(Fo^2^+2Fc^2^)/3'
_refine_ls_weighting_scheme calc
_refine_ls_wR_factor_gt 0.0459
_refine_ls_wR_factor_ref 0.0489
_reflns_number_gt 11921
_reflns_number_total 14497
_reflns_threshold_expression 'I > 2\s(I)'
_cod_data_source_file rz5165sup1.cif
_cod_data_source_block I
_cod_database_code 2241092
_shelx_space_group_comment
;
The symmetry employed for this shelxl refinement is uniquely defined
by the following loop, which should always be used as a source of
symmetry information in preference to the above space-group names.
They are only intended as comments.
;
_shelx_estimated_absorpt_t_min 0.198
_shelx_estimated_absorpt_t_max 0.457

loop_
_space_group_symop_operation_xyz
'x, y, z'
'-x+1/2, y+1/2, -z+1/2'
'-x, -y, -z'
'x-1/2, -y-1/2, z-1/2'

loop_
_atom_site_type_symbol
_atom_site_label
_atom_site_fract_x
_atom_site_fract_y
_atom_site_fract_z
_atom_site_U_iso_or_equiv
_atom_site_adp_type
_atom_site_calc_flag
_atom_site_occupancy
Re Re1 -0.06723(2) 0.17363(2) 0.27880(2) 0.01130(2) Uani d 1
Re Re2 0.10986(2) 0.16371(2) 0.21905(2) 0.01147(2) Uani d 1
Cl Cl1 -0.01954(5) 0.08982(4) 0.40554(3) 0.02107(9) Uani d 1
Cl Cl2 -0.19965(5) 0.05974(3) 0.21084(3) 0.01810(8) Uani d 1
Cl Cl3 0.06421(5) 0.04494(3) 0.12210(3) 0.01726(8) Uani d 1
Cl Cl4 0.25202(5) 0.07759(3) 0.31739(3) 0.02151(9) Uani d 1
S S1 0.41251(5) 0.24240(4) 0.20176(3) 0.01935(9) Uani d 1
S S2 -0.23871(5) 0.25929(3) 0.42297(3) 0.01756(9) Uani d 1
O O1 -0.14493(13) 0.26371(9) 0.18365(9) 0.0142(2) Uani d 1
O O2 0.02927(14) 0.25241(9) 0.12399(9) 0.0145(2) Uani d 1
O O3 0.18421(14) 0.27603(9) 0.28722(9) 0.0159(3) Uani d 1
O O4 0.01121(14) 0.28533(9) 0.34802(9) 0.0158(3) Uani d 1
O O5 0.28531(14) 0.20575(10) 0.14988(10) 0.0189(3) Uani d 1
O O6 -0.24413(14) 0.23612(10) 0.32675(9) 0.0189(3) Uani d 1
C C1 -0.07803(18) 0.29012(12) 0.12848(12) 0.0133(3) Uani d 1
C C2 -0.1181(2) 0.37225(13) 0.07331(14) 0.0181(4) Uani d 1
H H2 -0.1090 0.3585 0.0120 0.022 Uiso calc 1
C C3 -0.2560(2) 0.40050(17) 0.07314(17) 0.0274(5) Uani d 1
H H3A -0.2788 0.4516 0.0330 0.041 Uiso calc 1
H H3B -0.2647 0.4188 0.1321 0.041 Uiso calc 1
H H3C -0.3138 0.3494 0.0542 0.041 Uiso calc 1
C C4 -0.0227(3) 0.44808(16) 0.1087(2) 0.0354(6) Uani d 1
H H4A 0.0658 0.4260 0.1125 0.053 Uiso calc 1
H H4B -0.0358 0.4662 0.1668 0.053 Uiso calc 1
H H4C -0.0371 0.5004 0.0694 0.053 Uiso calc 1
C C5 0.1204(2) 0.31512(13) 0.33854(12) 0.0152(3) Uani d 1
C C6 0.1796(2) 0.39547(14) 0.38935(14) 0.0197(4) Uani d 1
H H6 0.2283 0.4313 0.3518 0.024 Uiso calc 1
C C7 0.0785(3) 0.4565(2) 0.4167(2) 0.0469(8) Uani d 1
H H7A 0.0176 0.4764 0.3649 0.070 Uiso calc 1
H H7B 0.1206 0.5095 0.4476 0.070 Uiso calc 1
H H7C 0.0321 0.4229 0.4554 0.070 Uiso calc 1
C C8 0.2750(3) 0.36103(19) 0.46883(17) 0.0337(6) Uani d 1
H H8A 0.3380 0.3207 0.4495 0.051 Uiso calc 1
H H8B 0.2282 0.3276 0.5074 0.051 Uiso calc 1
H H8C 0.3200 0.4127 0.5004 0.051 Uiso calc 1
C C9 0.4146(3) 0.36054(17) 0.1775(2) 0.0360(6) Uani d 1
H H9A 0.4047 0.3689 0.1143 0.054 Uiso calc 1
H H9B 0.4968 0.3868 0.2065 0.054 Uiso calc 1
H H9C 0.3435 0.3908 0.1984 0.054 Uiso calc 1
C C10 0.5306(2) 0.20667(18) 0.14113(18) 0.0291(5) Uani d 1
H H10A 0.5367 0.1403 0.1425 0.044 Uiso calc 1
H H10B 0.6144 0.2329 0.1669 0.044 Uiso calc 1
H H10C 0.5057 0.2272 0.0806 0.044 Uiso calc 1
C C11 -0.3361(3) 0.17496(16) 0.46035(17) 0.0286(5) Uani d 1
H H11A -0.4191 0.1709 0.4200 0.043 Uiso calc 1
H H11B -0.3508 0.1913 0.5186 0.043 Uiso calc 1
H H11C -0.2922 0.1162 0.4631 0.043 Uiso calc 1
C C12 -0.3441(3) 0.35344(17) 0.42132(18) 0.0338(6) Uani d 1
H H12A -0.3087 0.4057 0.3950 0.051 Uiso calc 1
H H12B -0.3529 0.3685 0.4811 0.051 Uiso calc 1
H H12C -0.4289 0.3381 0.3870 0.051 Uiso calc 1

loop_
_atom_site_aniso_label
_atom_site_aniso_U_11
_atom_site_aniso_U_22
_atom_site_aniso_U_33
_atom_site_aniso_U_12
_atom_site_aniso_U_13
_atom_site_aniso_U_23
Re1 0.01040(3) 0.01222(3) 0.01171(3) -0.00114(2) 0.00320(2) 0.00002(2)
Re2 0.00953(3) 0.01154(3) 0.01360(3) 0.00081(2) 0.00288(2) 0.00041(2)
Cl1 0.0222(2) 0.0241(2) 0.0166(2) -0.00111(18) 0.00305(17) 0.00674(16)
Cl2 0.0161(2) 0.01640(19) 0.0219(2) -0.00426(15) 0.00380(17) -0.00305(15)
Cl3 0.0169(2) 0.01521(19) 0.0201(2) 0.00138(15) 0.00460(16) -0.00402(14)
Cl4 0.0167(2) 0.0215(2) 0.0244(2) 0.00463(17) -0.00088(18) 0.00541(17)
S1 0.0130(2) 0.0223(2) 0.0230(2) -0.00283(17) 0.00407(18) -0.00136(17)
S2 0.0194(2) 0.0189(2) 0.0162(2) -0.00284(17) 0.00824(17) -0.00281(15)
O1 0.0120(6) 0.0153(6) 0.0159(6) 0.0000(5) 0.0041(5) 0.0022(4)
O2 0.0133(6) 0.0153(6) 0.0157(6) 0.0025(5) 0.0048(5) 0.0026(4)
O3 0.0136(6) 0.0161(6) 0.0186(6) -0.0023(5) 0.0044(5) -0.0023(5)
O4 0.0156(7) 0.0163(6) 0.0162(6) -0.0038(5) 0.0050(5) -0.0034(5)
O5 0.0108(6) 0.0225(7) 0.0238(7) -0.0020(5) 0.0040(5) -0.0011(5)
O6 0.0164(7) 0.0255(7) 0.0167(7) -0.0009(5) 0.0076(5) -0.0038(5)
C1 0.0134(8) 0.0128(7) 0.0135(8) 0.0015(6) 0.0022(6) -0.0002(5)
C2 0.0175(9) 0.0170(8) 0.0199(9) 0.0037(7) 0.0034(7) 0.0046(6)
C3 0.0184(10) 0.0275(11) 0.0353(13) 0.0065(8) 0.0025(9) 0.0084(9)
C4 0.0254(12) 0.0162(10) 0.0617(18) -0.0007(8) 0.0004(12) 0.0048(10)
C5 0.0161(9) 0.0132(8) 0.0155(8) -0.0013(6) 0.0015(7) -0.0012(6)
C6 0.0206(10) 0.0179(9) 0.0204(9) -0.0062(7) 0.0028(7) -0.0044(7)
C7 0.0375(16) 0.0298(14) 0.072(2) -0.0008(11) 0.0079(15) -0.0319(14)
C8 0.0341(14) 0.0370(14) 0.0254(12) -0.0122(11) -0.0065(10) -0.0026(9)
C9 0.0340(14) 0.0203(11) 0.0549(17) -0.0051(10) 0.0113(13) -0.0022(10)
C10 0.0134(9) 0.0340(13) 0.0412(14) 0.0010(8) 0.0083(9) -0.0067(10)
C11 0.0379(14) 0.0239(11) 0.0294(12) -0.0072(9) 0.0206(11) -0.0015(8)
C12 0.0494(17) 0.0237(11) 0.0322(13) 0.0104(11) 0.0172(12) -0.0002(9)

loop_
_atom_type_symbol
_atom_type_description
_atom_type_scat_dispersion_real
_atom_type_scat_dispersion_imag
_atom_type_scat_source
C C 0.0033 0.0016 'International Tables Vol C Tables 4.2.6.8 and 6.1.1.4'
H H 0.0000 0.0000 'International Tables Vol C Tables 4.2.6.8 and 6.1.1.4'
O O 0.0106 0.0060 'International Tables Vol C Tables 4.2.6.8 and 6.1.1.4'
S S 0.1246 0.1234 'International Tables Vol C Tables 4.2.6.8 and 6.1.1.4'
Cl Cl 0.1484 0.1585 'International Tables Vol C Tables 4.2.6.8 and 6.1.1.4'
Re Re -1.0185 7.2310 'International Tables Vol C Tables 4.2.6.8 and 6.1.1.4'

loop_
_geom_angle_atom_site_label_1
_geom_angle_atom_site_label_2
_geom_angle_atom_site_label_3
_geom_angle
O1 Re1 O4 85.93(6)
O1 Re1 Re2 89.58(4)
O4 Re1 Re2 89.18(4)
O1 Re1 Cl1 164.51(4)
O4 Re1 Cl1 88.65(4)
Re2 Re1 Cl1 104.857(14)
O1 Re1 Cl2 90.71(4)
O4 Re1 Cl2 166.43(4)
Re2 Re1 Cl2 103.960(13)
Cl1 Re1 Cl2 91.189(19)
O1 Re1 O6 74.92(5)
O4 Re1 O6 77.45(6)
Re2 Re1 O6 160.04(4)
Cl1 Re1 O6 89.75(4)
Cl2 Re1 O6 88.98(4)
O2 Re2 O3 85.80(6)
O2 Re2 Re1 89.66(4)
O3 Re2 Re1 89.97(4)
O2 Re2 Cl3 90.11(4)
O3 Re2 Cl3 165.87(4)
Re1 Re2 Cl3 103.544(13)
O2 Re2 Cl4 164.60(4)
O3 Re2 Cl4 87.76(4)
Re1 Re2 Cl4 104.318(15)
Cl3 Re2 Cl4 92.789(18)
O2 Re2 O5 76.03(5)
O3 Re2 O5 76.76(5)
Re1 Re2 O5 161.00(4)
Cl3 Re2 O5 89.13(4)
Cl4 Re2 O5 88.89(4)
O5 S1 C10 104.28(10)
O5 S1 C9 106.08(12)
C10 S1 C9 97.94(14)
O6 S2 C12 104.59(11)
O6 S2 C11 104.36(10)
C12 S2 C11 98.71(14)
C1 O1 Re1 119.46(12)
C1 O2 Re2 119.54(12)
C5 O3 Re2 119.74(13)
C5 O4 Re1 120.10(13)
S1 O5 Re2 121.94(8)
S2 O6 Re1 121.25(8)
O1 C1 O2 121.00(17)
O1 C1 C2 120.20(17)
O2 C1 C2 118.55(17)
C1 C2 C3 112.98(18)
C1 C2 C4 106.60(17)
C3 C2 C4 111.48(19)
C1 C2 H2 108.6
C3 C2 H2 108.6
C4 C2 H2 108.6
C2 C3 H3A 109.5
C2 C3 H3B 109.5
H3A C3 H3B 109.5
C2 C3 H3C 109.5
H3A C3 H3C 109.5
H3B C3 H3C 109.5
C2 C4 H4A 109.5
C2 C4 H4B 109.5
H4A C4 H4B 109.5
C2 C4 H4C 109.5
H4A C4 H4C 109.5
H4B C4 H4C 109.5
O4 C5 O3 121.00(17)
O4 C5 C6 120.74(18)
O3 C5 C6 118.24(18)
C5 C6 C7 111.87(19)
C5 C6 C8 108.26(18)
C7 C6 C8 111.1(2)
C5 C6 H6 108.5
C7 C6 H6 108.5
C8 C6 H6 108.5
C6 C7 H7A 109.5
C6 C7 H7B 109.5
H7A C7 H7B 109.5
C6 C7 H7C 109.5
H7A C7 H7C 109.5
H7B C7 H7C 109.5
C6 C8 H8A 109.5
C6 C8 H8B 109.5
H8A C8 H8B 109.5
C6 C8 H8C 109.5
H8A C8 H8C 109.5
H8B C8 H8C 109.5
S1 C9 H9A 109.5
S1 C9 H9B 109.5
H9A C9 H9B 109.5
S1 C9 H9C 109.5
H9A C9 H9C 109.5
H9B C9 H9C 109.5
S1 C10 H10A 109.5
S1 C10 H10B 109.5
H10A C10 H10B 109.5
S1 C10 H10C 109.5
H10A C10 H10C 109.5
H10B C10 H10C 109.5
S2 C11 H11A 109.5
S2 C11 H11B 109.5
H11A C11 H11B 109.5
S2 C11 H11C 109.5
H11A C11 H11C 109.5
H11B C11 H11C 109.5
S2 C12 H12A 109.5
S2 C12 H12B 109.5
H12A C12 H12B 109.5
S2 C12 H12C 109.5
H12A C12 H12C 109.5
H12B C12 H12C 109.5

loop_
_geom_bond_atom_site_label_1
_geom_bond_atom_site_label_2
_geom_bond_distance
Re1 O1 2.0459(13)
Re1 O4 2.0565(13)
Re1 Re2 2.24502(13)
Re1 Cl1 2.3065(5)
Re1 Cl2 2.3115(5)
Re1 O6 2.3282(15)
Re2 O2 2.0401(13)
Re2 O3 2.0437(14)
Re2 Cl3 2.3052(5)
Re2 Cl4 2.3147(5)
Re2 O5 2.3938(15)
S1 O5 1.5310(15)
S1 C10 1.780(2)
S1 C9 1.783(3)
S2 O6 1.5308(15)
S2 C12 1.776(3)
S2 C11 1.780(2)
O1 C1 1.273(2)
O2 C1 1.276(2)
O3 C5 1.276(2)
O4 C5 1.268(3)
C1 C2 1.500(3)
C2 C3 1.514(3)
C2 C4 1.536(3)
C2 H2 1.0000
C3 H3A 0.9800
C3 H3B 0.9800
C3 H3C 0.9800
C4 H4A 0.9800
C4 H4B 0.9800
C4 H4C 0.9800
C5 C6 1.495(3)
C6 C7 1.517(4)
C6 C8 1.531(3)
C6 H6 1.0000
C7 H7A 0.9800
C7 H7B 0.9800
C7 H7C 0.9800
C8 H8A 0.9800
C8 H8B 0.9800
C8 H8C 0.9800
C9 H9A 0.9800
C9 H9B 0.9800
C9 H9C 0.9800
C10 H10A 0.9800
C10 H10B 0.9800
C10 H10C 0.9800
C11 H11A 0.9800
C11 H11B 0.9800
C11 H11C 0.9800
C12 H12A 0.9800
C12 H12B 0.9800
C12 H12C 0.9800

loop_
_geom_hbond_atom_site_label_D
_geom_hbond_atom_site_label_H
_geom_hbond_atom_site_label_A
_geom_hbond_site_symmetry_A
_geom_hbond_distance_DH
_geom_hbond_distance_HA
_geom_hbond_distance_DA
_geom_hbond_angle_DHA
_geom_hbond_publ_flag
C11 H11B O2 4_566 0.98 2.40 3.324(3) 156 yes
C6 H6 Cl3 2_555 1.00 2.73 3.519(2) 136 yes
C12 H12A Cl2 2_455 0.98 2.82 3.751(3) 159 yes
C12 H12B Cl3 4_566 0.98 2.82 3.760(3) 161 yes

_cod_database_fobs_code 2241092
